data_1567678
loop_
_publ_author_name
'Mahawar, Pritam'
'Shukla, Pratima'
'Chandra Joshi, Prakash'
'Singh, Dharmendra'
'Kumar, Hemant'
'Mukherjee, Goutam'
'Nagendran, Selvarajan'

_publ_section_title
;
 Air and water stable germacarbonyl compounds
;
_journal_issue 42
_journal_name_full 'Chemical Science'
_journal_page_first 12382
_journal_page_last 12388
_journal_paper_doi 10.1039/D2SC01869A
_journal_volume 13
_journal_year 2022
_chemical_formula_moiety 'C39 H49 Ge N3 Si2'
_chemical_formula_sum 'C39 H49 Ge N3 Si2'
_chemical_formula_weight 688.60
_chemical_name_systematic DPMGeN(TMS)2
_space_group_crystal_system monoclinic
_space_group_IT_number 14
_space_group_name_Hall '-P 2yn'
_space_group_name_H-M_alt 'P 1 21/n 1'
_atom_sites_solution_hydrogens geom
_audit_creation_method SHELXL-2018/3
_audit_update_record
;
2021-10-21 deposited with the CCDC.	2022-09-01 downloaded from the CCDC.
;
_cell_angle_alpha 90
_cell_angle_beta 93.909(5)
_cell_angle_gamma 90
_cell_formula_units_Z 4
_cell_length_a 13.302(2)
_cell_length_b 9.7758(16)
_cell_length_c 28.456(4)
_cell_measurement_reflns_used 9896
_cell_measurement_temperature 100(2)
_cell_measurement_theta_max 28.23
_cell_measurement_theta_min 2.56
_cell_volume 3691.7(10)
_computing_cell_refinement 'Bruker SAINT'
_computing_data_collection 'Bruker APEX2'
_computing_data_reduction 'Bruker SAINT'
_computing_molecular_graphics 'Bruker SHELXTL'
_computing_publication_material 'Bruker SHELXTL'
_computing_structure_refinement 'SHELXL-2014 (Sheldrick 2014)'
_computing_structure_solution 'SHELXS-97 (Sheldrick 2008)'
_diffrn_ambient_temperature 100(2)
_diffrn_measured_fraction_theta_full 0.999
_diffrn_measured_fraction_theta_max 0.998
_diffrn_measurement_device_type 'Bruker APEX-II CCD'
_diffrn_measurement_method '\f and \w scans'
_diffrn_radiation_type MoK\a
_diffrn_radiation_wavelength 0.71073
_diffrn_reflns_av_R_equivalents 0.0881
_diffrn_reflns_av_unetI/netI 0.0601
_diffrn_reflns_Laue_measured_fraction_full 0.999
_diffrn_reflns_Laue_measured_fraction_max 0.998
_diffrn_reflns_limit_h_max 17
_diffrn_reflns_limit_h_min -17
_diffrn_reflns_limit_k_max 13
_diffrn_reflns_limit_k_min -13
_diffrn_reflns_limit_l_max 37
_diffrn_reflns_limit_l_min -37
_diffrn_reflns_number 55515
_diffrn_reflns_point_group_measured_fraction_full 0.999
_diffrn_reflns_point_group_measured_fraction_max 0.998
_diffrn_reflns_theta_full 25.242
_diffrn_reflns_theta_max 28.283
_diffrn_reflns_theta_min 2.203
_exptl_absorpt_coefficient_mu 0.925
_exptl_absorpt_correction_T_max 0.912
_exptl_absorpt_correction_T_min 0.875
_exptl_absorpt_correction_type multi-scan
_exptl_crystal_colour 'reddish green'
_exptl_crystal_density_diffrn 1.239
_exptl_crystal_description block
_exptl_crystal_F_000 1456
_exptl_crystal_size_max 0.15
_exptl_crystal_size_mid 0.12
_exptl_crystal_size_min 0.10
_refine_diff_density_max 0.864
_refine_diff_density_min -0.652
_refine_diff_density_rms 0.107
_refine_ls_extinction_method none
_refine_ls_goodness_of_fit_ref 1.123
_refine_ls_hydrogen_treatment constr
_refine_ls_matrix_type full
_refine_ls_number_parameters 418
_refine_ls_number_reflns 9127
_refine_ls_number_restraints 0
_refine_ls_restrained_S_all 1.123
_refine_ls_R_factor_all 0.0650
_refine_ls_R_factor_gt 0.0507
_refine_ls_shift/su_max 0.001
_refine_ls_shift/su_mean 0.000
_refine_ls_structure_factor_coef Fsqd
_refine_ls_weighting_details 'w=1/[\s^2^(Fo^2^)+(0.1000P)^2^+0.2845P] where P=(Fo^2^+2Fc^2^)/3'
_refine_ls_weighting_scheme calc
_refine_ls_wR_factor_gt 0.1478
_refine_ls_wR_factor_ref 0.1643
_reflns_Friedel_coverage 0.000
_reflns_number_gt 7439
_reflns_number_total 9127
_reflns_threshold_expression 'I > 2\s(I)'
_cod_data_source_file d2sc01869a2.cif
_cod_data_source_block PM324_0m_a
_cod_depositor_comments 'Adding full bibliography for 1567676--1567686.cif.'
_cod_original_cell_volume 3691.8(10)
_cod_original_sg_symbol_H-M 'P 21/n'
_cod_database_code 1567678
_shelx_shelxl_version_number 2018/3
_shelx_space_group_comment
;
The symmetry employed for this shelxl refinement is uniquely defined
by the following loop, which should always be used as a source of
symmetry information in preference to the above space-group names.
They are only intended as comments.
;

loop_
_space_group_symop_operation_xyz
'x, y, z'
'-x+1/2, y+1/2, -z+1/2'
'-x, -y, -z'
'x-1/2, -y-1/2, z-1/2'

loop_
_atom_site_label
_atom_site_type_symbol
_atom_site_fract_x
_atom_site_fract_y
_atom_site_fract_z
_atom_site_U_iso_or_equiv
_atom_site_adp_type
_atom_site_occupancy
_atom_site_site_symmetry_order
_atom_site_calc_flag
_atom_site_refinement_flags_posn
_atom_site_refinement_flags_adp
_atom_site_refinement_flags_occupancy
_atom_site_disorder_assembly
_atom_site_disorder_group
Ge1 Ge 0.25937(2) 0.71756(2) 0.61883(2) 0.01491(10) Uani 1 1 d . . . . .
Si1 Si 0.28455(5) 0.42234(7) 0.56476(2) 0.01909(16) Uani 1 1 d . . . . .
Si2 Si 0.27129(5) 0.44633(7) 0.67003(2) 0.02160(17) Uani 1 1 d . . . . .
N1 N 0.36881(15) 0.77207(19) 0.57550(7) 0.0163(4) Uani 1 1 d . . . . .
N2 N 0.16027(15) 0.7603(2) 0.56359(7) 0.0163(4) Uani 1 1 d . . . . .
N3 N 0.26405(14) 0.5214(2) 0.61414(7) 0.0171(4) Uani 1 1 d . . . . .
C7 C 0.36017(18) 0.8131(2) 0.52815(8) 0.0165(5) Uani 1 1 d . . . . .
C26 C 0.47416(18) 0.8584(3) 0.67539(8) 0.0190(5) Uani 1 1 d . . . . .
C10 C 0.46682(18) 0.7860(2) 0.59091(9) 0.0164(5) Uani 1 1 d . . . . .
C11 C 0.26887(17) 0.8283(2) 0.50104(8) 0.0160(4) Uani 1 1 d . . . . .
C25 C 0.50545(18) 0.7667(2) 0.64082(9) 0.0170(5) Uani 1 1 d . . . . .
C30 C 0.57679(18) 0.6650(3) 0.65346(9) 0.0213(5) Uani 1 1 d . . . . .
C1 C 0.27313(17) 0.8816(3) 0.45214(8) 0.0178(5) Uani 1 1 d . . . . .
C8 C 0.45826(18) 0.8483(3) 0.51475(8) 0.0191(5) Uani 1 1 d . . . . .
H8 H 0.475036 0.878037 0.484478 0.023 Uiso 1 1 calc R U . . .
C13 C 0.07825(19) 0.8093(3) 0.49285(9) 0.0200(5) Uani 1 1 d . . . . .
H13 H 0.065178 0.832885 0.460626 0.024 Uiso 1 1 calc R U . . .
C12 C 0.17388(18) 0.8022(2) 0.51745(9) 0.0178(5) Uani 1 1 d . . . . .
C14 C 0.00718(19) 0.7758(2) 0.52404(9) 0.0206(5) Uani 1 1 d . . . . .
H14 H -0.063717 0.771802 0.517362 0.025 Uiso 1 1 calc R U . . .
C2 C 0.22243(17) 1.0015(3) 0.43875(9) 0.0208(5) Uani 1 1 d . . . . .
H2 H 0.182145 1.046346 0.460364 0.025 Uiso 1 1 calc R U . . .
C9 C 0.52411(18) 0.8314(3) 0.55372(8) 0.0200(5) Uani 1 1 d . . . . .
H9 H 0.594729 0.847161 0.555394 0.024 Uiso 1 1 calc R U . . .
C3 C 0.23029(19) 1.0565(3) 0.39382(9) 0.0260(6) Uani 1 1 d . . . . .
H3 H 0.195764 1.138560 0.384997 0.031 Uiso 1 1 calc R U . . .
C15 C 0.05986(18) 0.7485(3) 0.56772(9) 0.0176(5) Uani 1 1 d . . . . .
C27 C 0.50883(18) 0.8391(3) 0.72219(9) 0.0216(5) Uani 1 1 d . . . . .
H27 H 0.486817 0.899531 0.745525 0.026 Uiso 1 1 calc R U . . .
C17 C 0.01910(18) 0.8387(3) 0.64576(9) 0.0211(5) Uani 1 1 d . . . . .
C36 C 0.2085(2) 0.4746(3) 0.50988(8) 0.0258(5) Uani 1 1 d . . . . .
H36A H 0.138364 0.489664 0.517121 0.039 Uiso 1 1 calc R U . . .
H36B H 0.211216 0.402240 0.486180 0.039 Uiso 1 1 calc R U . . .
H36C H 0.236098 0.559393 0.497621 0.039 Uiso 1 1 calc R U . . .
C18 C -0.02495(19) 0.8232(3) 0.68862(9) 0.0233(5) Uani 1 1 d . . . . .
H18 H -0.022654 0.897189 0.710311 0.028 Uiso 1 1 calc R U . . .
C16 C 0.01684(17) 0.7278(2) 0.61421(9) 0.0169(5) Uani 1 1 d . . . . .
C38 C 0.3961(2) 0.3597(3) 0.68274(10) 0.0335(7) Uani 1 1 d . . . . .
H38A H 0.408803 0.297067 0.656906 0.050 Uiso 1 1 calc R U . . .
H38B H 0.394987 0.307971 0.712207 0.050 Uiso 1 1 calc R U . . .
H38C H 0.449552 0.428664 0.685732 0.050 Uiso 1 1 calc R U . . .
C20 C -0.07339(18) 0.5938(3) 0.66845(9) 0.0238(5) Uani 1 1 d . . . . .
H20 H -0.105345 0.510634 0.676185 0.029 Uiso 1 1 calc R U . . .
C22 C -0.0294(2) 0.4821(3) 0.59277(9) 0.0261(6) Uani 1 1 d . . . . .
H22A H -0.059437 0.508334 0.561674 0.039 Uiso 1 1 calc R U . . .
H22B H -0.068888 0.407933 0.605573 0.039 Uiso 1 1 calc R U . . .
H22C H 0.039949 0.450976 0.589864 0.039 Uiso 1 1 calc R U . . .
C29 C 0.60903(19) 0.6498(3) 0.70091(9) 0.0227(5) Uani 1 1 d . . . . .
H29 H 0.656025 0.579531 0.709600 0.027 Uiso 1 1 calc R U . . .
C32 C 0.4096(2) 0.9821(3) 0.66308(9) 0.0252(5) Uani 1 1 d . . . . .
H32A H 0.338683 0.954497 0.659274 0.038 Uiso 1 1 calc R U . . .
H32B H 0.429811 1.022080 0.633584 0.038 Uiso 1 1 calc R U . . .
H32C H 0.418416 1.049893 0.688386 0.038 Uiso 1 1 calc R U . . .
C6 C 0.33006(19) 0.8149(3) 0.41957(9) 0.0233(5) Uani 1 1 d . . . . .
H6 H 0.363695 0.731829 0.428000 0.028 Uiso 1 1 calc R U . . .
C33 C 0.6106(2) 0.7143(3) 0.78694(9) 0.0276(6) Uani 1 1 d . . . . .
H33A H 0.665024 0.779170 0.795358 0.041 Uiso 1 1 calc R U . . .
H33B H 0.635340 0.620676 0.791867 0.041 Uiso 1 1 calc R U . . .
H33C H 0.554358 0.730792 0.806761 0.041 Uiso 1 1 calc R U . . .
C21 C -0.02906(18) 0.6042(3) 0.62554(9) 0.0200(5) Uani 1 1 d . . . . .
C19 C -0.07193(19) 0.7024(3) 0.70026(9) 0.0239(6) Uani 1 1 d . . . . .
C23 C 0.0643(2) 0.9750(3) 0.63376(10) 0.0281(6) Uani 1 1 d . . . . .
H23A H 0.039739 1.045818 0.654489 0.042 Uiso 1 1 calc R U . . .
H23B H 0.044554 0.997998 0.600904 0.042 Uiso 1 1 calc R U . . .
H23C H 0.137904 0.969550 0.638113 0.042 Uiso 1 1 calc R U . . .
C4 C 0.2886(2) 0.9908(3) 0.36220(9) 0.0301(6) Uani 1 1 d . . . . .
H4 H 0.295024 1.028743 0.331814 0.036 Uiso 1 1 calc R U . . .
C5 C 0.3376(2) 0.8698(3) 0.37483(9) 0.0293(6) Uani 1 1 d . . . . .
H5 H 0.376550 0.824166 0.352848 0.035 Uiso 1 1 calc R U . . .
C31 C 0.6249(2) 0.5760(3) 0.61791(10) 0.0317(6) Uani 1 1 d . . . . .
H31A H 0.693876 0.607449 0.614222 0.048 Uiso 1 1 calc R U . . .
H31B H 0.585707 0.581698 0.587544 0.048 Uiso 1 1 calc R U . . .
H31C H 0.626400 0.480909 0.628887 0.048 Uiso 1 1 calc R U . . .
C28 C 0.57498(19) 0.7334(3) 0.73575(9) 0.0220(5) Uani 1 1 d . . . . .
C34 C 0.4187(2) 0.4262(3) 0.54978(11) 0.0380(7) Uani 1 1 d . . . . .
H34A H 0.438418 0.520697 0.543474 0.057 Uiso 1 1 calc R U . . .
H34B H 0.426680 0.370110 0.521733 0.057 Uiso 1 1 calc R U . . .
H34C H 0.461605 0.389874 0.576244 0.057 Uiso 1 1 calc R U . . .
C24 C -0.1205(2) 0.6900(4) 0.74661(10) 0.0346(7) Uani 1 1 d . . . . .
H24A H -0.073858 0.723647 0.772159 0.052 Uiso 1 1 calc R U . . .
H24B H -0.136585 0.593814 0.752340 0.052 Uiso 1 1 calc R U . . .
H24C H -0.182523 0.744323 0.745371 0.052 Uiso 1 1 calc R U . . .
C35 C 0.2516(3) 0.2359(3) 0.57217(11) 0.0346(7) Uani 1 1 d . . . . .
H35A H 0.288723 0.199570 0.600399 0.052 Uiso 1 1 calc R U . . .
H35B H 0.270083 0.184359 0.544490 0.052 Uiso 1 1 calc R U . . .
H35C H 0.179085 0.226969 0.575464 0.052 Uiso 1 1 calc R U . . .
C37 C 0.2608(3) 0.5740(3) 0.71837(10) 0.0455(9) Uani 1 1 d . . . . .
H37A H 0.316047 0.640160 0.717748 0.068 Uiso 1 1 calc R U . . .
H37B H 0.264579 0.526769 0.748807 0.068 Uiso 1 1 calc R U . . .
H37C H 0.196191 0.622132 0.713882 0.068 Uiso 1 1 calc R U . . .
C39 C 0.1679(2) 0.3213(3) 0.67792(11) 0.0365(7) Uani 1 1 d . . . . .
H39A H 0.102596 0.366349 0.671388 0.055 Uiso 1 1 calc R U . . .
H39B H 0.172799 0.287220 0.710393 0.055 Uiso 1 1 calc R U . . .
H39C H 0.173830 0.244503 0.656138 0.055 Uiso 1 1 calc R U . . .

loop_
_atom_site_aniso_label
_atom_site_aniso_U_11
_atom_site_aniso_U_22
_atom_site_aniso_U_33
_atom_site_aniso_U_23
_atom_site_aniso_U_13
_atom_site_aniso_U_12
Ge1 0.01511(15) 0.01560(16) 0.01410(15) 0.00048(8) 0.00162(10) 0.00042(8)
Si1 0.0209(3) 0.0173(3) 0.0190(3) -0.0019(3) 0.0002(3) 0.0005(3)
Si2 0.0281(4) 0.0191(4) 0.0171(3) 0.0047(3) -0.0017(3) -0.0014(3)
N1 0.0177(10) 0.0156(10) 0.0157(10) 0.0012(7) 0.0007(8) -0.0010(7)
N2 0.0163(10) 0.0162(9) 0.0168(10) 0.0017(8) 0.0029(8) 0.0009(8)
N3 0.0198(10) 0.0146(10) 0.0168(10) -0.0002(7) 0.0002(8) -0.0007(7)
C7 0.0176(11) 0.0147(10) 0.0174(11) 0.0009(9) 0.0031(9) 0.0007(9)
C26 0.0152(11) 0.0194(12) 0.0221(12) 0.0005(9) -0.0006(9) -0.0014(9)
C10 0.0130(11) 0.0161(11) 0.0201(12) -0.0002(8) 0.0009(9) 0.0015(8)
C11 0.0183(11) 0.0150(11) 0.0147(10) -0.0005(9) 0.0020(8) 0.0024(9)
C25 0.0142(11) 0.0173(11) 0.0192(11) 0.0020(9) -0.0009(9) -0.0019(9)
C30 0.0181(11) 0.0194(12) 0.0261(13) -0.0037(10) -0.0009(9) 0.0015(10)
C1 0.0144(10) 0.0226(12) 0.0165(11) 0.0001(9) 0.0007(8) -0.0020(9)
C8 0.0191(11) 0.0199(12) 0.0188(11) -0.0012(9) 0.0044(9) -0.0022(9)
C13 0.0195(12) 0.0225(12) 0.0178(11) 0.0030(9) -0.0006(9) 0.0009(10)
C12 0.0186(12) 0.0164(11) 0.0184(11) 0.0016(9) 0.0014(9) 0.0005(9)
C14 0.0168(12) 0.0232(13) 0.0216(12) 0.0013(9) 0.0004(10) 0.0006(9)
C2 0.0143(11) 0.0257(13) 0.0223(12) 0.0049(10) 0.0005(9) -0.0012(9)
C9 0.0169(11) 0.0228(12) 0.0203(11) -0.0001(10) 0.0010(9) -0.0021(10)
C3 0.0199(12) 0.0310(15) 0.0259(13) 0.0104(11) -0.0067(10) -0.0070(11)
C15 0.0156(11) 0.0179(11) 0.0193(12) 0.0005(9) 0.0018(9) 0.0015(9)
C27 0.0209(12) 0.0239(13) 0.0200(12) -0.0017(10) 0.0020(9) 0.0000(10)
C17 0.0176(11) 0.0207(12) 0.0250(12) 0.0017(10) 0.0021(9) 0.0029(10)
C36 0.0350(14) 0.0231(13) 0.0190(12) -0.0020(10) -0.0007(10) 0.0005(11)
C18 0.0183(12) 0.0296(14) 0.0220(12) -0.0041(11) 0.0017(10) 0.0025(11)
C16 0.0110(10) 0.0201(12) 0.0198(12) 0.0002(9) 0.0019(9) 0.0014(9)
C38 0.0344(15) 0.0302(15) 0.0340(15) 0.0097(12) -0.0111(12) -0.0010(12)
C20 0.0178(12) 0.0304(14) 0.0229(12) 0.0058(11) -0.0003(10) -0.0065(10)
C22 0.0311(14) 0.0231(13) 0.0239(13) 0.0022(10) 0.0001(11) -0.0051(11)
C29 0.0180(12) 0.0226(13) 0.0264(13) 0.0017(10) -0.0058(9) 0.0015(10)
C32 0.0270(13) 0.0209(13) 0.0268(13) -0.0036(10) -0.0036(10) 0.0034(10)
C6 0.0226(12) 0.0278(13) 0.0198(12) -0.0027(10) 0.0022(10) -0.0004(11)
C33 0.0277(14) 0.0324(16) 0.0217(13) 0.0027(10) -0.0044(11) 0.0020(11)
C21 0.0138(10) 0.0247(12) 0.0211(12) 0.0034(10) -0.0015(9) -0.0010(9)
C19 0.0148(12) 0.0385(16) 0.0183(12) 0.0025(10) 0.0015(9) 0.0029(10)
C23 0.0285(14) 0.0205(13) 0.0360(15) -0.0022(11) 0.0071(11) -0.0001(11)
C4 0.0251(13) 0.0461(18) 0.0185(12) 0.0048(12) -0.0020(10) -0.0131(13)
C5 0.0267(13) 0.0431(17) 0.0184(12) -0.0043(11) 0.0044(10) -0.0072(12)
C31 0.0312(14) 0.0307(15) 0.0321(15) -0.0093(12) -0.0058(12) 0.0101(12)
C28 0.0185(12) 0.0243(13) 0.0225(12) 0.0022(10) -0.0025(10) -0.0038(10)
C34 0.0271(14) 0.0433(18) 0.0445(18) -0.0187(14) 0.0095(13) 0.0041(13)
C24 0.0256(14) 0.058(2) 0.0210(13) 0.0036(13) 0.0060(11) -0.0022(14)
C35 0.0502(19) 0.0221(14) 0.0299(15) -0.0025(11) -0.0078(14) -0.0011(13)
C37 0.090(3) 0.0326(17) 0.0154(13) 0.0028(12) 0.0102(15) -0.0011(17)
C39 0.0361(16) 0.0417(17) 0.0312(15) 0.0150(13) -0.0006(12) -0.0113(14)

loop_
_atom_type_symbol
_atom_type_description
_atom_type_scat_dispersion_real
_atom_type_scat_dispersion_imag
_atom_type_scat_source
C C 0.0033 0.0016 'International Tables Vol C Tables 4.2.6.8 and 6.1.1.4'
H H 0.0000 0.0000 'International Tables Vol C Tables 4.2.6.8 and 6.1.1.4'
Ge Ge 0.1547 1.8001 'International Tables Vol C Tables 4.2.6.8 and 6.1.1.4'
N N 0.0061 0.0033 'International Tables Vol C Tables 4.2.6.8 and 6.1.1.4'
S S 0.1246 0.1234 'International Tables Vol C Tables 4.2.6.8 and 6.1.1.4'
Si Si 0.0817 0.0704 'International Tables Vol C Tables 4.2.6.8 and 6.1.1.4'

loop_
_geom_angle_atom_site_label_1
_geom_angle_atom_site_label_2
_geom_angle_atom_site_label_3
_geom_angle
_geom_angle_site_symmetry_1
_geom_angle_site_symmetry_3
_geom_angle_publ_flag
N3 Ge1 N2 100.03(8) . . ?
N3 Ge1 N1 100.98(8) . . ?
N2 Ge1 N1 86.02(8) . . ?
N3 Si1 C34 112.21(12) . . ?
N3 Si1 C36 114.54(11) . . ?
C34 Si1 C36 105.96(14) . . ?
N3 Si1 C35 113.30(13) . . ?
C34 Si1 C35 106.13(15) . . ?
C36 Si1 C35 103.91(13) . . ?
N3 Si2 C39 112.90(12) . . ?
N3 Si2 C37 112.76(12) . . ?
C39 Si2 C37 104.85(16) . . ?
N3 Si2 C38 110.97(12) . . ?
C39 Si2 C38 109.32(15) . . ?
C37 Si2 C38 105.62(16) . . ?
C10 N1 C7 107.2(2) . . ?
C10 N1 Ge1 122.78(16) . . ?
C7 N1 Ge1 129.75(16) . . ?
C15 N2 C12 107.3(2) . . ?
C15 N2 Ge1 120.61(16) . . ?
C12 N2 Ge1 132.06(16) . . ?
Si1 N3 Si2 119.91(12) . . ?
Si1 N3 Ge1 128.11(11) . . ?
Si2 N3 Ge1 110.80(10) . . ?
C11 C7 N1 124.8(2) . . ?
C11 C7 C8 127.0(2) . . ?
N1 C7 C8 108.0(2) . . ?
C27 C26 C25 119.0(2) . . ?
C27 C26 C32 118.5(2) . . ?
C25 C26 C32 122.4(2) . . ?
N1 C10 C9 110.2(2) . . ?
N1 C10 C25 123.9(2) . . ?
C9 C10 C25 125.7(2) . . ?
C12 C11 C7 124.4(2) . . ?
C12 C11 C1 117.9(2) . . ?
C7 C11 C1 117.7(2) . . ?
C30 C25 C26 119.8(2) . . ?
C30 C25 C10 121.1(2) . . ?
C26 C25 C10 119.0(2) . . ?
C29 C30 C25 118.7(2) . . ?
C29 C30 C31 118.0(2) . . ?
C25 C30 C31 123.1(2) . . ?
C2 C1 C6 119.0(2) . . ?
C2 C1 C11 120.0(2) . . ?
C6 C1 C11 120.9(2) . . ?
C9 C8 C7 107.4(2) . . ?
C9 C8 H8 126.3 . . ?
C7 C8 H8 126.3 . . ?
C14 C13 C12 107.7(2) . . ?
C14 C13 H13 126.2 . . ?
C12 C13 H13 126.2 . . ?
N2 C12 C11 122.9(2) . . ?
N2 C12 C13 108.1(2) . . ?
C11 C12 C13 129.0(2) . . ?
C13 C14 C15 106.9(2) . . ?
C13 C14 H14 126.5 . . ?
C15 C14 H14 126.5 . . ?
C1 C2 C3 120.6(2) . . ?
C1 C2 H2 119.7 . . ?
C3 C2 H2 119.7 . . ?
C8 C9 C10 107.1(2) . . ?
C8 C9 H9 126.4 . . ?
C10 C9 H9 126.4 . . ?
C4 C3 C2 119.8(3) . . ?
C4 C3 H3 120.1 . . ?
C2 C3 H3 120.1 . . ?
N2 C15 C14 110.0(2) . . ?
N2 C15 C16 122.0(2) . . ?
C14 C15 C16 127.6(2) . . ?
C26 C27 C28 121.8(2) . . ?
C26 C27 H27 119.1 . . ?
C28 C27 H27 119.1 . . ?
C18 C17 C16 118.8(2) . . ?
C18 C17 C23 119.3(2) . . ?
C16 C17 C23 121.8(2) . . ?
Si1 C36 H36A 109.5 . . ?
Si1 C36 H36B 109.5 . . ?
H36A C36 H36B 109.5 . . ?
Si1 C36 H36C 109.5 . . ?
H36A C36 H36C 109.5 . . ?
H36B C36 H36C 109.5 . . ?
C19 C18 C17 121.6(3) . . ?
C19 C18 H18 119.2 . . ?
C17 C18 H18 119.2 . . ?
C21 C16 C17 120.6(2) . . ?
C21 C16 C15 121.4(2) . . ?
C17 C16 C15 118.0(2) . . ?
Si2 C38 H38A 109.5 . . ?
Si2 C38 H38B 109.5 . . ?
H38A C38 H38B 109.5 . . ?
Si2 C38 H38C 109.5 . . ?
H38A C38 H38C 109.5 . . ?
H38B C38 H38C 109.5 . . ?
C19 C20 C21 121.6(2) . . ?
C19 C20 H20 119.2 . . ?
C21 C20 H20 119.2 . . ?
C21 C22 H22A 109.5 . . ?
C21 C22 H22B 109.5 . . ?
H22A C22 H22B 109.5 . . ?
C21 C22 H22C 109.5 . . ?
H22A C22 H22C 109.5 . . ?
H22B C22 H22C 109.5 . . ?
C28 C29 C30 122.4(2) . . ?
C28 C29 H29 118.8 . . ?
C30 C29 H29 118.8 . . ?
C26 C32 H32A 109.5 . . ?
C26 C32 H32B 109.5 . . ?
H32A C32 H32B 109.5 . . ?
C26 C32 H32C 109.5 . . ?
H32A C32 H32C 109.5 . . ?
H32B C32 H32C 109.5 . . ?
C5 C6 C1 120.2(3) . . ?
C5 C6 H6 119.9 . . ?
C1 C6 H6 119.9 . . ?
C28 C33 H33A 109.5 . . ?
C28 C33 H33B 109.5 . . ?
H33A C33 H33B 109.5 . . ?
C28 C33 H33C 109.5 . . ?
H33A C33 H33C 109.5 . . ?
H33B C33 H33C 109.5 . . ?
C20 C21 C16 118.8(2) . . ?
C20 C21 C22 119.8(2) . . ?
C16 C21 C22 121.4(2) . . ?
C18 C19 C20 118.7(2) . . ?
C18 C19 C24 120.2(3) . . ?
C20 C19 C24 121.1(3) . . ?
C17 C23 H23A 109.5 . . ?
C17 C23 H23B 109.5 . . ?
H23A C23 H23B 109.5 . . ?
C17 C23 H23C 109.5 . . ?
H23A C23 H23C 109.5 . . ?
H23B C23 H23C 109.5 . . ?
C3 C4 C5 120.1(2) . . ?
C3 C4 H4 120.0 . . ?
C5 C4 H4 120.0 . . ?
C4 C5 C6 120.3(3) . . ?
C4 C5 H5 119.9 . . ?
C6 C5 H5 119.9 . . ?
C30 C31 H31A 109.5 . . ?
C30 C31 H31B 109.5 . . ?
H31A C31 H31B 109.5 . . ?
C30 C31 H31C 109.5 . . ?
H31A C31 H31C 109.5 . . ?
H31B C31 H31C 109.5 . . ?
C29 C28 C27 118.1(2) . . ?
C29 C28 C33 121.4(2) . . ?
C27 C28 C33 120.5(2) . . ?
Si1 C34 H34A 109.5 . . ?
Si1 C34 H34B 109.5 . . ?
H34A C34 H34B 109.5 . . ?
Si1 C34 H34C 109.5 . . ?
H34A C34 H34C 109.5 . . ?
H34B C34 H34C 109.5 . . ?
C19 C24 H24A 109.5 . . ?
C19 C24 H24B 109.5 . . ?
H24A C24 H24B 109.5 . . ?
C19 C24 H24C 109.5 . . ?
H24A C24 H24C 109.5 . . ?
H24B C24 H24C 109.5 . . ?
Si1 C35 H35A 109.5 . . ?
Si1 C35 H35B 109.5 . . ?
H35A C35 H35B 109.5 . . ?
Si1 C35 H35C 109.5 . . ?
H35A C35 H35C 109.5 . . ?
H35B C35 H35C 109.5 . . ?
Si2 C37 H37A 109.5 . . ?
Si2 C37 H37B 109.5 . . ?
H37A C37 H37B 109.5 . . ?
Si2 C37 H37C 109.5 . . ?
H37A C37 H37C 109.5 . . ?
H37B C37 H37C 109.5 . . ?
Si2 C39 H39A 109.5 . . ?
Si2 C39 H39B 109.5 . . ?
H39A C39 H39B 109.5 . . ?
Si2 C39 H39C 109.5 . . ?
H39A C39 H39C 109.5 . . ?
H39B C39 H39C 109.5 . . ?

loop_
_geom_bond_atom_site_label_1
_geom_bond_atom_site_label_2
_geom_bond_distance
_geom_bond_site_symmetry_2
_geom_bond_publ_flag
Ge1 N3 1.924(2) . ?
Ge1 N2 2.025(2) . ?
Ge1 N1 2.042(2) . ?
Si1 N3 1.743(2) . ?
Si1 C34 1.863(3) . ?
Si1 C36 1.873(3) . ?
Si1 C35 1.890(3) . ?
Si2 N3 1.748(2) . ?
Si2 C39 1.866(3) . ?
Si2 C37 1.870(3) . ?
Si2 C38 1.877(3) . ?
N1 C10 1.354(3) . ?
N1 C7 1.403(3) . ?
N2 C15 1.354(3) . ?
N2 C12 1.399(3) . ?
C7 C11 1.401(3) . ?
C7 C8 1.426(3) . ?
C26 C27 1.392(3) . ?
C26 C25 1.414(3) . ?
C26 C32 1.510(3) . ?
C10 C9 1.417(3) . ?
C10 C25 1.489(3) . ?
C11 C12 1.400(3) . ?
C11 C1 1.491(3) . ?
C25 C30 1.404(3) . ?
C30 C29 1.396(3) . ?
C30 C31 1.510(3) . ?
C1 C2 1.393(3) . ?
C1 C6 1.397(3) . ?
C8 C9 1.376(3) . ?
C8 H8 0.9500 . ?
C13 C14 1.380(3) . ?
C13 C12 1.411(3) . ?
C13 H13 0.9500 . ?
C14 C15 1.410(3) . ?
C14 H14 0.9500 . ?
C2 C3 1.397(3) . ?
C2 H2 0.9500 . ?
C9 H9 0.9500 . ?
C3 C4 1.385(4) . ?
C3 H3 0.9500 . ?
C15 C16 1.491(3) . ?
C27 C28 1.394(4) . ?
C27 H27 0.9500 . ?
C17 C18 1.397(4) . ?
C17 C16 1.406(3) . ?
C17 C23 1.511(4) . ?
C36 H36A 0.9800 . ?
C36 H36B 0.9800 . ?
C36 H36C 0.9800 . ?
C18 C19 1.387(4) . ?
C18 H18 0.9500 . ?
C16 C21 1.401(3) . ?
C38 H38A 0.9800 . ?
C38 H38B 0.9800 . ?
C38 H38C 0.9800 . ?
C20 C19 1.395(4) . ?
C20 C21 1.396(3) . ?
C20 H20 0.9500 . ?
C22 C21 1.515(4) . ?
C22 H22A 0.9800 . ?
C22 H22B 0.9800 . ?
C22 H22C 0.9800 . ?
C29 C28 1.385(4) . ?
C29 H29 0.9500 . ?
C32 H32A 0.9800 . ?
C32 H32B 0.9800 . ?
C32 H32C 0.9800 . ?
C6 C5 1.392(4) . ?
C6 H6 0.9500 . ?
C33 C28 1.512(4) . ?
C33 H33A 0.9800 . ?
C33 H33B 0.9800 . ?
C33 H33C 0.9800 . ?
C19 C24 1.513(4) . ?
C23 H23A 0.9800 . ?
C23 H23B 0.9800 . ?
C23 H23C 0.9800 . ?
C4 C5 1.386(4) . ?
C4 H4 0.9500 . ?
C5 H5 0.9500 . ?
C31 H31A 0.9800 . ?
C31 H31B 0.9800 . ?
C31 H31C 0.9800 . ?
C34 H34A 0.9800 . ?
C34 H34B 0.9800 . ?
C34 H34C 0.9800 . ?
C24 H24A 0.9800 . ?
C24 H24B 0.9800 . ?
C24 H24C 0.9800 . ?
C35 H35A 0.9800 . ?
C35 H35B 0.9800 . ?
C35 H35C 0.9800 . ?
C37 H37A 0.9800 . ?
C37 H37B 0.9800 . ?
C37 H37C 0.9800 . ?
C39 H39A 0.9800 . ?
C39 H39B 0.9800 . ?
C39 H39C 0.9800 . ?
